data_7015128
loop_
_publ_author_name
'Muesmann, Thomas W. T.'
'Zitzer, Christina'
'Mietrach, Andrea'
'Kl\"uner, Thorsten'
'Christoffers, Jens'
'Wickleder, Mathias S.'

_publ_section_title
;
 para-Benzene disulfonic acid and its tetrachloro and tetrafluoro
 derivatives--studies towards polyhalogenated metal-organic-frameworks
 with sulfo analogues of terephthalic acid.
;
_journal_issue 13
_journal_name_full 'Dalton transactions (Cambridge, England : 2003)'
_journal_page_first 3128
_journal_page_last 3141
_journal_paper_doi 10.1039/c0dt01223h
_journal_volume 40
_journal_year 2011
_chemical_formula_sum 'C18 H0 F4 N4 O10 S2 Zn2'
_chemical_formula_weight 703.08
_chemical_name_systematic
;
?
;
_space_group_IT_number 14
_symmetry_space_group_name_Hall '-P 2ybc'
_symmetry_space_group_name_H-M 'P 1 21/c 1'
_atom_sites_solution_hydrogens geom
_atom_sites_solution_primary direct
_atom_sites_solution_secondary difmap
_audit_creation_method SHELXL-97
_cell_angle_alpha 90.00
_cell_angle_beta 106.524(2)
_cell_angle_gamma 90.00
_cell_formula_units_Z 2
_cell_length_a 8.8901(3)
_cell_length_b 9.6891(3)
_cell_length_c 16.3307(5)
_cell_measurement_temperature 293(2)
_cell_volume 1348.58(8)
_computing_structure_refinement 'SHELXL-97 (Sheldrick, 1997)'
_computing_structure_solution 'SHELXS-97 (Sheldrick, 1990)'
_diffrn_ambient_temperature 293(2)
_diffrn_measured_fraction_theta_full 0.969
_diffrn_measured_fraction_theta_max 0.969
_diffrn_radiation_monochromator graphite
_diffrn_radiation_source 'fine-focus sealed tube'
_diffrn_radiation_type MoK\a
_diffrn_radiation_wavelength 0.71073
_diffrn_reflns_av_R_equivalents 0.0616
_diffrn_reflns_av_sigmaI/netI 0.0984
_diffrn_reflns_limit_h_max 14
_diffrn_reflns_limit_h_min -14
_diffrn_reflns_limit_k_max 15
_diffrn_reflns_limit_k_min -8
_diffrn_reflns_limit_l_max 26
_diffrn_reflns_limit_l_min -24
_diffrn_reflns_number 25846
_diffrn_reflns_theta_full 35.19
_diffrn_reflns_theta_max 35.19
_diffrn_reflns_theta_min 2.47
_exptl_absorpt_coefficient_mu 2.017
_exptl_crystal_density_diffrn 1.731
_exptl_crystal_density_method 'not measured'
_exptl_crystal_F_000 688
_refine_diff_density_max 0.499
_refine_diff_density_min -0.803
_refine_diff_density_rms 0.120
_refine_ls_extinction_method none
_refine_ls_goodness_of_fit_ref 0.880
_refine_ls_hydrogen_treatment mixed
_refine_ls_matrix_type full
_refine_ls_number_parameters 234
_refine_ls_number_reflns 5836
_refine_ls_number_restraints 0
_refine_ls_restrained_S_all 0.880
_refine_ls_R_factor_all 0.0884
_refine_ls_R_factor_gt 0.0348
_refine_ls_shift/su_max 0.007
_refine_ls_shift/su_mean 0.001
_refine_ls_structure_factor_coef Fsqd
_refine_ls_weighting_details 'calc w=1/[\s^2^(Fo^2^)+(0.0412P)^2^+0.0000P] where P=(Fo^2^+2Fc^2^)/3'
_refine_ls_weighting_scheme calc
_refine_ls_wR_factor_gt 0.0679
_refine_ls_wR_factor_ref 0.0948
_reflns_number_gt 3269
_reflns_number_total 5836
_reflns_threshold_expression >2sigma(I)
_cod_data_source_file c0dt01223h.txt
_cod_data_source_block e:\cz29\cz29
_cod_original_cell_volume 1348.58(7)
_cod_database_code 7015128

loop_
_symmetry_equiv_pos_as_xyz
'x, y, z'
'-x, y+1/2, -z+1/2'
'-x, -y, -z'
'x, -y-1/2, z-1/2'

loop_
_atom_site_label
_atom_site_type_symbol
_atom_site_fract_x
_atom_site_fract_y
_atom_site_fract_z
_atom_site_U_iso_or_equiv
_atom_site_adp_type
_atom_site_occupancy
_atom_site_symmetry_multiplicity
_atom_site_calc_flag
_atom_site_refinement_flags
_atom_site_disorder_assembly
_atom_site_disorder_group
Zn1 Zn 0.5000 0.0000 0.0000 0.01603(8) Uani 1 2 d S . .
S1 S 0.32132(6) 0.25785(5) 0.07180(3) 0.01792(10) Uani 1 1 d . . .
O1 O 0.17068(16) 0.23842(14) 0.01102(9) 0.0277(3) Uani 1 1 d . . .
O2 O 0.31749(18) 0.31011(13) 0.15397(9) 0.0267(3) Uani 1 1 d . . .
O3 O 0.42617(16) 0.13962(12) 0.08033(8) 0.0186(3) Uani 1 1 d . . .
C1 C 0.4182(2) 0.39229(17) 0.02922(11) 0.0166(3) Uani 1 1 d . . .
C2 C 0.5671(2) 0.43499(19) 0.07452(12) 0.0208(4) Uani 1 1 d . . .
F1 F 0.64088(15) 0.37296(13) 0.14886(8) 0.0365(3) Uani 1 1 d . . .
C3 C 0.3529(2) 0.46100(19) -0.04711(12) 0.0201(4) Uani 1 1 d . . .
F2 F 0.20908(15) 0.43068(14) -0.09713(8) 0.0387(3) Uani 1 1 d . . .
O4 O 0.69079(16) -0.04308(13) 0.10388(8) 0.0213(3) Uani 1 1 d . . .
C4 C 0.8266(2) -0.0067(2) 0.10795(12) 0.0212(4) Uani 1 1 d . . .
H41 H 0.849(3) 0.051(2) 0.0635(15) 0.034(6) Uiso 1 1 d . . .
N1 N 0.95227(19) -0.03894(16) 0.17054(10) 0.0197(3) Uani 1 1 d . . .
C5 C 1.1077(3) 0.0076(3) 0.17011(16) 0.0306(5) Uani 1 1 d . . .
H51 H 1.154(3) 0.072(2) 0.2233(16) 0.044(7) Uiso 1 1 d . . .
H52 H 1.103(4) 0.063(3) 0.131(2) 0.062(9) Uiso 1 1 d . . .
H53 H 1.179(3) -0.072(3) 0.1743(17) 0.055(8) Uiso 1 1 d . . .
C6 C 0.9413(3) -0.1284(3) 0.23991(15) 0.0335(5) Uani 1 1 d . . .
H61 H 0.832(4) -0.151(3) 0.2422(17) 0.058(8) Uiso 1 1 d . . .
H62 H 1.002(3) -0.205(3) 0.2443(15) 0.052(8) Uiso 1 1 d . . .
H63 H 0.984(4) -0.081(3) 0.300(2) 0.090(11) Uiso 1 1 d . . .
O5 O 0.37284(16) -0.15704(13) 0.03799(8) 0.0212(3) Uani 1 1 d . . .
C7 C 0.4096(2) -0.21372(18) 0.10944(12) 0.0178(4) Uani 1 1 d . . .
H71 H 0.508(2) -0.1956(19) 0.1515(12) 0.018(5) Uiso 1 1 d . . .
N2 N 0.32158(19) -0.30629(15) 0.13302(10) 0.0193(3) Uani 1 1 d . . .
C8 C 0.3707(3) -0.3672(2) 0.21876(14) 0.0305(5) Uani 1 1 d . . .
H81 H 0.466(3) -0.332(2) 0.2482(15) 0.038(7) Uiso 1 1 d . . .
H82 H 0.288(3) -0.341(2) 0.2475(17) 0.043(7) Uiso 1 1 d . . .
H83 H 0.385(3) -0.471(2) 0.2109(15) 0.040(7) Uiso 1 1 d . . .
C9 C 0.1696(3) -0.3468(2) 0.07821(15) 0.0270(5) Uani 1 1 d . . .
H91 H 0.157(3) -0.456(2) 0.0745(14) 0.027(6) Uiso 1 1 d . . .
H92 H 0.091(3) -0.319(2) 0.0941(16) 0.045(8) Uiso 1 1 d . . .
H93 H 0.159(3) -0.326(3) 0.0199(18) 0.055(8) Uiso 1 1 d . . .

loop_
_atom_site_aniso_label
_atom_site_aniso_U_11
_atom_site_aniso_U_22
_atom_site_aniso_U_33
_atom_site_aniso_U_23
_atom_site_aniso_U_13
_atom_site_aniso_U_12
Zn1 0.01654(15) 0.01674(14) 0.01464(14) 0.00099(12) 0.00415(11) -0.00036(12)
S1 0.0186(2) 0.0168(2) 0.0201(2) 0.00165(16) 0.00836(18) -0.00004(17)
O1 0.0174(7) 0.0270(7) 0.0361(8) 0.0075(6) 0.0036(6) -0.0028(6)
O2 0.0383(9) 0.0221(7) 0.0268(8) -0.0009(6) 0.0206(7) 0.0015(6)
O3 0.0227(7) 0.0167(6) 0.0169(6) 0.0004(5) 0.0063(5) 0.0021(5)
C1 0.0168(9) 0.0170(8) 0.0171(8) -0.0003(6) 0.0062(7) -0.0001(7)
C2 0.0212(10) 0.0231(9) 0.0162(9) 0.0060(7) 0.0020(7) 0.0004(7)
F1 0.0294(7) 0.0446(8) 0.0265(7) 0.0202(6) -0.0065(5) -0.0114(6)
C3 0.0162(9) 0.0224(9) 0.0194(9) 0.0013(7) 0.0012(7) -0.0028(7)
F2 0.0254(7) 0.0474(8) 0.0323(7) 0.0174(6) -0.0094(6) -0.0171(6)
O4 0.0182(7) 0.0261(7) 0.0192(7) 0.0014(5) 0.0048(6) -0.0011(5)
C4 0.0207(9) 0.0241(9) 0.0181(8) 0.0024(8) 0.0042(7) -0.0031(8)
N1 0.0169(8) 0.0241(8) 0.0178(8) 0.0011(6) 0.0046(6) -0.0011(6)
C5 0.0209(10) 0.0362(12) 0.0340(12) 0.0076(11) 0.0067(9) -0.0054(10)
C6 0.0243(13) 0.0495(15) 0.0266(12) 0.0171(10) 0.0067(10) 0.0025(11)
O5 0.0214(7) 0.0222(7) 0.0197(7) 0.0034(5) 0.0055(6) -0.0016(5)
C7 0.0191(10) 0.0163(8) 0.0180(9) -0.0023(7) 0.0052(8) -0.0002(7)
N2 0.0218(8) 0.0192(7) 0.0169(8) 0.0001(6) 0.0058(6) -0.0023(6)
C8 0.0459(15) 0.0270(11) 0.0180(10) 0.0017(8) 0.0082(10) -0.0076(10)
C9 0.0205(11) 0.0291(11) 0.0312(12) 0.0025(9) 0.0071(9) -0.0044(8)

loop_
_atom_type_symbol
_atom_type_description
_atom_type_scat_dispersion_real
_atom_type_scat_dispersion_imag
_atom_type_scat_source
C C 0.0033 0.0016 'International Tables Vol C Tables 4.2.6.8 and 6.1.1.4'
H H 0.0000 0.0000 'International Tables Vol C Tables 4.2.6.8 and 6.1.1.4'
F F 0.0171 0.0103 'International Tables Vol C Tables 4.2.6.8 and 6.1.1.4'
N N 0.0061 0.0033 'International Tables Vol C Tables 4.2.6.8 and 6.1.1.4'
O O 0.0106 0.0060 'International Tables Vol C Tables 4.2.6.8 and 6.1.1.4'
S S 0.1246 0.1234 'International Tables Vol C Tables 4.2.6.8 and 6.1.1.4'
Zn Zn 0.2839 1.4301 'International Tables Vol C Tables 4.2.6.8 and 6.1.1.4'

loop_
_geom_angle_atom_site_label_1
_geom_angle_atom_site_label_2
_geom_angle_atom_site_label_3
_geom_angle
_geom_angle_site_symmetry_1
_geom_angle_site_symmetry_3
_geom_angle_publ_flag
O4 Zn1 O4 180.00(9) 3_655 . ?
O4 Zn1 O5 89.78(5) 3_655 3_655 ?
O4 Zn1 O5 90.22(5) . 3_655 ?
O4 Zn1 O5 90.22(5) 3_655 . ?
O4 Zn1 O5 89.78(5) . . ?
O5 Zn1 O5 180.00(8) 3_655 . ?
O4 Zn1 O3 86.97(5) 3_655 3_655 ?
O4 Zn1 O3 93.03(5) . 3_655 ?
O5 Zn1 O3 89.55(5) 3_655 3_655 ?
O5 Zn1 O3 90.45(5) . 3_655 ?
O4 Zn1 O3 93.03(5) 3_655 . ?
O4 Zn1 O3 86.97(5) . . ?
O5 Zn1 O3 90.45(5) 3_655 . ?
O5 Zn1 O3 89.55(5) . . ?
O3 Zn1 O3 180.00(7) 3_655 . ?
O1 S1 O2 115.14(9) . . ?
O1 S1 O3 114.11(8) . . ?
O2 S1 O3 111.72(8) . . ?
O1 S1 C1 106.37(8) . . ?
O2 S1 C1 104.17(8) . . ?
O3 S1 C1 103.98(8) . . ?
S1 O3 Zn1 138.25(8) . . ?
C2 C1 C3 115.43(16) . . ?
C2 C1 S1 119.89(13) . . ?
C3 C1 S1 124.67(14) . . ?
F1 C2 C3 117.07(17) . 3_665 ?
F1 C2 C1 119.69(16) . . ?
C3 C2 C1 123.24(16) 3_665 . ?
F2 C3 C2 116.94(16) . 3_665 ?
F2 C3 C1 121.73(17) . . ?
C2 C3 C1 121.33(17) 3_665 . ?
C4 O4 Zn1 122.95(12) . . ?
O4 C4 N1 124.80(18) . . ?
C4 N1 C6 121.04(18) . . ?
C4 N1 C5 121.26(17) . . ?
C6 N1 C5 117.62(18) . . ?
C7 O5 Zn1 125.33(12) . . ?
O5 C7 N2 123.67(18) . . ?
C7 N2 C9 122.11(17) . . ?
C7 N2 C8 120.84(18) . . ?
C9 N2 C8 116.96(17) . . ?

loop_
_geom_bond_atom_site_label_1
_geom_bond_atom_site_label_2
_geom_bond_distance
_geom_bond_site_symmetry_2
_geom_bond_publ_flag
Zn1 O4 2.0718(13) 3_655 ?
Zn1 O4 2.0718(13) . ?
Zn1 O5 2.0922(13) 3_655 ?
Zn1 O5 2.0922(13) . ?
Zn1 O3 2.1146(12) 3_655 ?
Zn1 O3 2.1146(12) . ?
S1 O1 1.4345(15) . ?
S1 O2 1.4438(14) . ?
S1 O3 1.4583(13) . ?
S1 C1 1.8062(18) . ?
C1 C2 1.384(3) . ?
C1 C3 1.386(2) . ?
C2 F1 1.346(2) . ?
C2 C3 1.379(3) 3_665 ?
C3 F2 1.339(2) . ?
C3 C2 1.379(3) 3_665 ?
O4 C4 1.241(2) . ?
C4 N1 1.320(2) . ?
N1 C6 1.451(3) . ?
N1 C5 1.455(3) . ?
O5 C7 1.246(2) . ?
C7 N2 1.318(2) . ?
N2 C9 1.447(3) . ?
N2 C8 1.467(3) . ?

loop_
_geom_torsion_atom_site_label_1
_geom_torsion_atom_site_label_2
_geom_torsion_atom_site_label_3
_geom_torsion_atom_site_label_4
_geom_torsion
_geom_torsion_site_symmetry_1
_geom_torsion_site_symmetry_2
_geom_torsion_site_symmetry_3
_geom_torsion_site_symmetry_4
_geom_torsion_publ_flag
O1 S1 O3 Zn1 45.70(15) . . . . ?
O2 S1 O3 Zn1 178.50(11) . . . . ?
C1 S1 O3 Zn1 -69.75(13) . . . . ?
O4 Zn1 O3 S1 -19.19(13) 3_655 . . . ?
O4 Zn1 O3 S1 160.81(13) . . . . ?
O5 Zn1 O3 S1 70.62(12) 3_655 . . . ?
O5 Zn1 O3 S1 -109.38(12) . . . . ?
O3 Zn1 O3 S1 -147(100) 3_655 . . . ?
O1 S1 C1 C2 179.55(15) . . . . ?
O2 S1 C1 C2 57.48(17) . . . . ?
O3 S1 C1 C2 -59.66(17) . . . . ?
O1 S1 C1 C3 0.83(19) . . . . ?
O2 S1 C1 C3 -121.23(17) . . . . ?
O3 S1 C1 C3 121.62(16) . . . . ?
C3 C1 C2 F1 -179.10(17) . . . . ?
S1 C1 C2 F1 2.1(3) . . . . ?
C3 C1 C2 C3 0.3(3) . . . 3_665 ?
S1 C1 C2 C3 -178.52(16) . . . 3_665 ?
C2 C1 C3 F2 -179.61(18) . . . . ?
S1 C1 C3 F2 -0.8(3) . . . . ?
C2 C1 C3 C2 -0.3(3) . . . 3_665 ?
S1 C1 C3 C2 178.46(15) . . . 3_665 ?
O4 Zn1 O4 C4 161(100) 3_655 . . . ?
O5 Zn1 O4 C4 -19.28(15) 3_655 . . . ?
O5 Zn1 O4 C4 160.72(15) . . . . ?
O3 Zn1 O4 C4 70.28(15) 3_655 . . . ?
O3 Zn1 O4 C4 -109.72(15) . . . . ?
Zn1 O4 C4 N1 -175.83(14) . . . . ?
O4 C4 N1 C6 3.1(3) . . . . ?
O4 C4 N1 C5 179.7(2) . . . . ?
O4 Zn1 O5 C7 -165.22(14) 3_655 . . . ?
O4 Zn1 O5 C7 14.78(14) . . . . ?
O5 Zn1 O5 C7 7(100) 3_655 . . . ?
O3 Zn1 O5 C7 107.81(14) 3_655 . . . ?
O3 Zn1 O5 C7 -72.19(14) . . . . ?
Zn1 O5 C7 N2 175.57(13) . . . . ?
O5 C7 N2 C9 -2.4(3) . . . . ?
O5 C7 N2 C8 -178.91(18) . . . . ?
